data_4002672
loop_
_publ_author_name
'Tao, Fengqiong'
'Genevois, C\'ecile'
'Lu, Fengqi'
'Kuang, Xiaojun'
'Porcher, Florence'
'Li, Liangju'
'Yang, Tao'
'Li, Wenbo'
'Zhou, Di'
'Allix, Mathieu'

_publ_section_title
;
 First 14-Layer Twinned Hexagonal Perovskite Ba14Mn1.75Ta10.5O42:
 Atomic-Scale Imaging of Cation Ordering
;
_journal_issue 13
_journal_name_full 'Chemistry of Materials'
_journal_page_first 4686
_journal_paper_doi 10.1021/acs.chemmater.6b01566
_journal_volume 28
_journal_year 2016
_chemical_formula_sum 'Ba14 Mn1.75 O42 Ta10.5'
_chemical_formula_weight 4546.22
_chemical_name_mineral perovskite
_space_group_IT_number 185
_symmetry_cell_setting hexagonal
_symmetry_Int_Tables_number 185
_symmetry_space_group_name_Hall 'P 6c -2'
_symmetry_space_group_name_H-M 'P 63 c m'
_cell_angle_alpha 90
_cell_angle_beta 90
_cell_angle_gamma 120
_cell_formula_units_Z 3
_cell_length_a 10.077820(19)
_cell_length_b 10.077820(19)
_cell_length_c 33.44271(9)
_cell_measurement_reflns_used 2328
_cell_measurement_temperature 293
_cell_measurement_theta_max 120.85
_cell_measurement_theta_min 4.50
_cell_volume 2941.476(11)
_diffrn_ambient_temperature 293
_diffrn_measured_fraction_theta_full 1.000
_diffrn_measurement_device_type 3T2
_diffrn_radiation_wavelength 1.2250
_exptl_crystal_description white
_cod_data_source_file cm6b01566_si_002.cif
_cod_data_source_block Ba42Mn5.25O126Ta31.5
_cod_depositor_comments
;
The following automatic conversions were performed:

'_symmetry_cell_setting' value 'Hexagonal' changed to 'hexagonal'
according to
/usr/data/users/saulius/crontab/automatic-downloads/current/ACS/lib/dictionaries/cif_core.dic
dictionary named 'cif_core.dic' version 2.4.2 from 2011-04-26.

Automatic conversion script
Id: cif_fix_values 4268 2015-11-12 08:31:59Z antanas 
;
_cod_original_cell_volume 2941.476(14)
_cod_original_sg_symbol_Hall '-P 3 2"'
_cod_original_sg_symbol_H-M P63cm
_cod_original_formula_sum Ba14Mn1.75O42Ta10.5
_cod_database_code 4002672

loop_
_symmetry_equiv_pos_as_xyz
'x, y, z '
'-x, -y, z+1/2 '
'-x+y, -x, z '
'-x+y, y, z+1/2 '
'-y, -x, z+1/2 '
'-y, x-y, z '
'y, -x+y, z+1/2 '
'y, x, z '
'x-y, -y, z '
'x-y, x, z+1/2 '
'-x, -x+y, z '
'x, x-y, z+1/2 '

loop_
_atom_site_label
_atom_site_type_symbol
_atom_site_symmetry_multiplicity
_atom_site_fract_x
_atom_site_fract_y
_atom_site_fract_z
_atom_site_occupancy
_atom_site_B_iso_or_equiv
Ba1_2p Ba 2 0 0 0.38683 1 0.47(1)
Ba2_2p Ba 2 0 0 0.1108(3) 1 0.47(1)
Ba3_2p Ba 4 0.3333333 0.6666667 0.3965(2) 1 0.47(1)
Ba4_2p Ba 4 0.3333333 0.6666667 0.61092(17) 1 0.47(1)
Ba5_2p Ba 6 0.6456(4) 0 0.6867(3) 1 0.47(1)
Ba6_2p Ba 6 0.6962(4) 0 0.8118(3) 1 0.47(1)
Ba7_2p Ba 6 0.6647(7) 0 0.4673(3) 1 0.47(1)
Ba8_2p Ba 6 0.6672(6) 0 0.0367(3) 1 0.47(1)
Ba9_2p Ba 6 0.3318(9) 0 0.7506(3) 1 0.47(1)
Ta1_2p Ta 6 0.6659(5) 0 0.5719(3) 1 0.166(8)
Ta2_2p Ta 6 0.6710(4) 0 0.9304(3) 1 0.166(8)
Ta3_2p Ta 2 0 0 0.5014(6) 0.10(2) 0.166(8)
Mn3_2p Mn 2 0 0 0.5014(6) 0.90(2) 0.166(8)
Ta4_2p Ta 4 0.3333333 0.6666667 0.5019(6) 0.135(12) 0.166(8)
Mn4_2p Mn 4 0.3333333 0.6666667 0.5019(6) 0.865(12) 0.166(8)
Ta5_2p Ta 6 0.3440(4) 0 0.8588(3) 1 0.166(8)
Ta6_2p Ta 6 0.3289(4) 0 0.6454(3) 1 0.166(8)
Ta7_2p Ta 2 0 0 0.7177(3) 1.000(16) 0.166(8)
Ta8_2p Ta 2 0 0 0.8(8) 0.000(12) 0.166(8)
Mn8_2p Mn 2 0 0 0.8(8) 0 0.166(8)
Ta9_2p Ta 4 0.3333333 0.6666667 0.7192(5) 0.222(10) 0.166(8)
Ta10_2p Ta 4 0.3333333 0.6666667 0.2875(2) 0.783(13) 0.166(8)
O1_2p O 6 0.8037(14) 0 0.3277(6) 1 0.21(2)
O2_2p O 6 0.8312(17) 0 0.1734(6) 1 0.21(2)
O3_2p O 12 0.4849(13) 0.3388(12) 0.1769(5) 1 0.21(2)
O4_2p O 12 0.3641(10) 0.5195(11) 0.3306(4) 1 0.21(2)
O5_2p O 6 0.8274(15) 0 0.7416(6) 1 0.21(2)
O6_2p O 12 0.8324(11) 0.3508(12) 0.2619(4) 1 0.21(2)
O7_2p O 6 0.5016(15) 0 0.1056(6) 1 0.21(2)
O8_2p O 6 0.4965(12) 0 0.4011(5) 1 0.21(2)
O9_2p O 12 0.1762(5) 0.8238(5) 0.3969(5) 1 0.21(2)
O10_2p O 12 0.8334(6) 0.1666(6) 0.1083(4) 1 0.21(2)
O11_2p O 6 0.8212(19) 0 0.5356(7) 1 0.21(2)
O12_2p O 6 0.8288(17) 0 0.9638(6) 1 0.21(2)
O13_2p O 12 0.3230(12) 0.4807(13) 0.9692(5) 1 0.21(2)
O14_2p O 12 0.4917(14) 0.3280(12) 0.5388(5) 1 0.21(2)
